data_2207088
loop_
_publ_author_name
'Boonwasana Jindawong'
'Suchada Chantrapromma'
'Hoong-Kun Fun'
'Chatchanok Karalai'

_publ_section_title
;
 2-[(<i>E</i>)-2-(3-Hydroxy-4-methoxyphenyl)ethenyl]-1-methylquinolinium
 4-methylbenzenesulfonate
;
_journal_coeditor_code WN6375
_journal_issue 10
_journal_name_full 'Acta Crystallographica Section E'
_journal_page_first o3237
_journal_page_last o3239
_journal_paper_doi 10.1107/S1600536805028643
_journal_volume 61
_journal_year 2005
_chemical_formula_moiety 'C19 H18 N O2 1+, C7 H7 O3 S 1-'
_chemical_formula_sum 'C26 H25 N O5 S'
_chemical_formula_weight 463.54
_chemical_melting_point 527.0(10)
_chemical_name_common
;
2-[(E)-2-(3-hydroxy-4-methoxyphenyl)ethenyl]-1-methylquinolinium
4-methylbenzenesulfonate
;
_chemical_name_systematic
;
2-[(E)-2-(3-hydroxy-4-methoxyphenyl)ethenyl]-1-methylquinolinium
4-methylbenzenesulfonate
;
_space_group_IT_number 14
_symmetry_cell_setting monoclinic
_symmetry_space_group_name_Hall '-P 2yn'
_symmetry_space_group_name_H-M 'P 1 21/n 1'
_atom_sites_solution_hydrogens geom
_atom_sites_solution_primary direct
_atom_sites_solution_secondary difmap
_audit_creation_method SHELXL-97
_cell_angle_alpha 90.00
_cell_angle_beta 100.4640(10)
_cell_angle_gamma 90.00
_cell_formula_units_Z 4
_cell_length_a 7.3382(3)
_cell_length_b 21.8714(7)
_cell_length_c 14.0755(4)
_cell_measurement_reflns_used 3913
_cell_measurement_temperature 273(2)
_cell_measurement_theta_max 25.0
_cell_measurement_theta_min 1.7
_cell_volume 2221.50(13)
_computing_cell_refinement APEX2
_computing_data_collection 'APEX2 (Bruker, 2005)'
_computing_data_reduction 'SAINT (Bruker, 2005)'
_computing_molecular_graphics SHELXTL
_computing_publication_material
;
SHELXTL and PLATON (Spek, 2003)
;
_computing_structure_refinement SHELXTL
_computing_structure_solution 'SHELXTL (Sheldrick, 1998)'
_diffrn_ambient_temperature 273(2)
_diffrn_detector_area_resol_mean 8.33
_diffrn_measured_fraction_theta_full 0.996
_diffrn_measured_fraction_theta_max 0.996
_diffrn_measurement_device_type
;
Bruker SMART APEX2 CCD area-detector diffractometer
;
_diffrn_measurement_method '\w scans'
_diffrn_radiation_monochromator graphite
_diffrn_radiation_source 'fine-focus sealed tube'
_diffrn_radiation_type MoK\a
_diffrn_radiation_wavelength 0.71073
_diffrn_reflns_av_R_equivalents 0.0248
_diffrn_reflns_av_sigmaI/netI 0.0206
_diffrn_reflns_limit_h_max 8
_diffrn_reflns_limit_h_min -8
_diffrn_reflns_limit_k_max 26
_diffrn_reflns_limit_k_min -26
_diffrn_reflns_limit_l_max 16
_diffrn_reflns_limit_l_min -16
_diffrn_reflns_number 17716
_diffrn_reflns_theta_full 25.00
_diffrn_reflns_theta_max 25.00
_diffrn_reflns_theta_min 1.74
_diffrn_standards_number 0
_exptl_absorpt_coefficient_mu 0.185
_exptl_absorpt_correction_T_max 0.982
_exptl_absorpt_correction_T_min 0.948
_exptl_absorpt_correction_type multi-scan
_exptl_absorpt_process_details '(SADABS; Bruker, 2005)'
_exptl_crystal_colour colorless
_exptl_crystal_density_diffrn 1.386
_exptl_crystal_density_method 'not measured'
_exptl_crystal_description needle
_exptl_crystal_F_000 976
_exptl_crystal_size_max 0.50
_exptl_crystal_size_mid 0.24
_exptl_crystal_size_min 0.10
_refine_diff_density_max 0.290
_refine_diff_density_min -0.239
_refine_ls_extinction_method none
_refine_ls_goodness_of_fit_ref 1.039
_refine_ls_hydrogen_treatment constr
_refine_ls_matrix_type full
_refine_ls_number_parameters 301
_refine_ls_number_reflns 3913
_refine_ls_number_restraints 0
_refine_ls_restrained_S_all 1.039
_refine_ls_R_factor_all 0.0538
_refine_ls_R_factor_gt 0.0409
_refine_ls_shift/su_max 0.000
_refine_ls_shift/su_mean 0.000
_refine_ls_structure_factor_coef Fsqd
_refine_ls_weighting_details 'calc w=1/[\s^2^(Fo^2^)+(0.0408P)^2^+1.1272P] where P=(Fo^2^+2Fc^2^)/3'
_refine_ls_weighting_scheme calc
_refine_ls_wR_factor_gt 0.0984
_refine_ls_wR_factor_ref 0.1067
_reflns_number_gt 3138
_reflns_number_total 3913
_reflns_threshold_expression 'I > 2\s(I)'
_cod_data_source_file wn6375.cif
_cod_data_source_block I
_cod_depositor_comments
;
The following automatic conversions were performed:
'_symmetry_cell_setting' value 'Monoclinic' changed to 'monoclinic'
according to '/home/saulius/struct/CIF-dictionaries/cif_core.dic'
dictionary named 'cif_core.dic' version 2.4.1 from 2010-06-29.

Automatic conversion script
Id: cif_fix_enum 1527 2010-12-29 10:47:43Z saulius 

The following automatic conversions were performed:

'_chemical_melting_point' value '526-528 K' was changed to
'527.0(10)' - the average value was taken and precision was
estimated.

Automatic conversion script
Id: cif_fix_values 1646 2011-03-28 12:23:43Z adriana 

The following automatic conversions were performed:

'_chemical_melting_point' value '526-528 K' was changed to
'527.0(10)' - the average value was taken and precision was
estimated.

'_symmetry_cell_setting' value 'Monoclinic' changed to
'monoclinic' according to
/home/saulius/struct/CIF-dictionaries/cif_core.dic dictionary named
'cif_core.dic' version 2.4.1 from 2010-06-29.

Automatic conversion script
Id: cif_fix_values 1715 2011-07-08 13:25:40Z adriana 
;
_cod_original_sg_symbol_H-M 'P 21/n'
_cod_database_code 2207088
_cod_database_fobs_code 2207088

loop_
_symmetry_equiv_pos_as_xyz
'x, y, z'
'-x+1/2, y+1/2, -z+1/2'
'-x, -y, -z'
'x-1/2, -y-1/2, z-1/2'

loop_
_atom_site_label
_atom_site_fract_x
_atom_site_fract_y
_atom_site_fract_z
_atom_site_U_iso_or_equiv
_atom_site_adp_type
_atom_site_calc_flag
_atom_site_refinement_flags
_atom_site_occupancy
_atom_site_type_symbol
S1 0.21121(8) 0.16748(2) 0.86833(4) 0.04970(17) Uani d . 1 S
O1 0.3052(2) 0.12978(6) 0.80647(11) 0.0569(4) Uani d . 1 O
O2 0.3161(2) 0.22217(7) 0.89906(12) 0.0657(5) Uani d . 1 O
O3 0.1547(3) 0.13322(8) 0.94541(12) 0.0771(5) Uani d . 1 O
O4 0.3507(2) -0.08651(7) 0.67204(11) 0.0578(4) Uani d . 1 O
O5 0.2446(3) 0.01927(7) 0.72949(10) 0.0642(5) Uani d . 1 O
H5A 0.2643 0.0529 0.7551 0.096 Uiso calc R 1 H
N1 0.1834(2) 0.05830(8) 1.23275(12) 0.0456(4) Uani d . 1 N
C1 -0.1636(3) 0.21975(10) 0.63561(16) 0.0562(6) Uani d . 1 C
H1B -0.1631 0.2281 0.5709 0.067 Uiso calc R 1 H
C2 -0.0005(3) 0.20294(10) 0.69551(15) 0.0499(5) Uani d . 1 C
H2B 0.1079 0.1994 0.6705 0.060 Uiso calc R 1 H
C3 0.0025(3) 0.19130(8) 0.79222(14) 0.0428(5) Uani d . 1 C
C4 -0.1584(3) 0.19784(10) 0.82875(16) 0.0526(5) Uani d . 1 C
H4A -0.1575 0.1913 0.8941 0.063 Uiso calc R 1 H
C5 -0.3219(3) 0.21418(10) 0.76789(19) 0.0590(6) Uani d . 1 C
H5B -0.4299 0.2184 0.7931 0.071 Uiso calc R 1 H
C6 -0.3270(3) 0.22436(9) 0.67048(17) 0.0541(6) Uani d . 1 C
C7 -0.5062(4) 0.23937(13) 0.6036(2) 0.0832(9) Uani d . 1 C
H7A -0.4818 0.2665 0.5538 0.125 Uiso calc R 1 H
H7B -0.5894 0.2587 0.6396 0.125 Uiso calc R 1 H
H7C -0.5614 0.2024 0.5749 0.125 Uiso calc R 1 H
C8 0.3722(3) -0.11875(9) 0.93061(16) 0.0489(5) Uani d . 1 C
H8A 0.4047 -0.1501 0.9752 0.059 Uiso calc R 1 H
C9 0.3810(3) -0.12874(9) 0.83454(16) 0.0492(5) Uani d . 1 C
H9A 0.4154 -0.1670 0.8149 0.059 Uiso calc R 1 H
C10 0.3389(3) -0.08230(9) 0.76733(14) 0.0434(5) Uani d . 1 C
C11 0.2835(3) -0.02523(9) 0.79783(14) 0.0435(5) Uani d . 1 C
C12 0.2707(3) -0.01618(9) 0.89273(14) 0.0422(5) Uani d . 1 C
H12A 0.2313 0.0215 0.9118 0.051 Uiso calc R 1 H
C13 0.3158(3) -0.06265(9) 0.96163(14) 0.0422(5) Uani d . 1 C
C14 0.3060(3) -0.05346(10) 1.06274(15) 0.0477(5) Uani d . 1 C
H14A 0.3510 -0.0848 1.1053 0.057 Uiso calc R 1 H
C15 0.2390(3) -0.00457(10) 1.09990(15) 0.0512(5) Uani d . 1 C
H15A 0.1904 0.0264 1.0576 0.061 Uiso calc R 1 H
C16 0.2358(3) 0.00430(10) 1.20185(15) 0.0488(5) Uani d . 1 C
C17 0.2878(4) -0.04360(11) 1.27052(16) 0.0631(7) Uani d . 1 C
H17A 0.3243 -0.0814 1.2502 0.076 Uiso calc R 1 H
C18 0.2838(4) -0.03394(11) 1.36477(17) 0.0677(7) Uani d . 1 C
H18A 0.3202 -0.0652 1.4089 0.081 Uiso calc R 1 H
C19 0.2262(3) 0.02209(10) 1.39784(16) 0.0547(6) Uani d . 1 C
C20 0.1719(3) 0.06925(10) 1.33037(14) 0.0458(5) Uani d . 1 C
C21 0.1112(3) 0.12459(11) 1.36057(16) 0.0570(6) Uani d . 1 C
H21A 0.0732 0.1555 1.3161 0.068 Uiso calc R 1 H
C22 0.1074(4) 0.13341(12) 1.45562(17) 0.0656(7) Uani d . 1 C
H22A 0.0668 0.1708 1.4754 0.079 Uiso calc R 1 H
C23 0.1623(4) 0.08839(12) 1.52421(17) 0.0695(7) Uani d . 1 C
H23A 0.1596 0.0960 1.5890 0.083 Uiso calc R 1 H
C24 0.2199(4) 0.03323(12) 1.49671(16) 0.0669(7) Uani d . 1 C
H24A 0.2553 0.0028 1.5425 0.080 Uiso calc R 1 H
C25 0.3891(4) -0.14492(11) 0.63538(18) 0.0652(7) Uani d . 1 C
H25A 0.3875 -0.1419 0.5672 0.098 Uiso calc R 1 H
H25D 0.2967 -0.1737 0.6470 0.098 Uiso calc R 1 H
H25B 0.5091 -0.1585 0.6673 0.098 Uiso calc R 1 H
C26 0.1381(3) 0.10910(10) 1.16524(15) 0.0513(5) Uani d . 1 C
H26A 0.1908 0.1017 1.1087 0.077 Uiso calc R 1 H
H26B 0.1879 0.1463 1.1955 0.077 Uiso calc R 1 H
H26C 0.0060 0.1127 1.1472 0.077 Uiso calc R 1 H

loop_
_atom_site_aniso_label
_atom_site_aniso_U_11
_atom_site_aniso_U_22
_atom_site_aniso_U_33
_atom_site_aniso_U_12
_atom_site_aniso_U_13
_atom_site_aniso_U_23
S1 0.0637(4) 0.0393(3) 0.0457(3) 0.0077(2) 0.0090(2) 0.0040(2)
O1 0.0649(10) 0.0399(8) 0.0673(10) 0.0087(7) 0.0163(8) -0.0031(7)
O2 0.0725(11) 0.0487(9) 0.0682(10) 0.0061(8) -0.0078(8) -0.0121(8)
O3 0.0945(14) 0.0815(12) 0.0587(10) 0.0195(10) 0.0230(9) 0.0306(9)
O4 0.0816(11) 0.0435(8) 0.0511(9) -0.0038(8) 0.0199(8) -0.0106(7)
O5 0.1076(14) 0.0405(8) 0.0433(8) 0.0049(8) 0.0108(8) 0.0011(7)
N1 0.0446(10) 0.0454(10) 0.0455(10) -0.0033(8) 0.0046(8) 0.0067(8)
C1 0.0685(16) 0.0525(13) 0.0463(12) -0.0013(11) 0.0066(11) -0.0006(10)
C2 0.0559(14) 0.0504(13) 0.0458(12) 0.0019(10) 0.0156(10) -0.0001(10)
C3 0.0561(13) 0.0300(10) 0.0434(11) -0.0017(9) 0.0123(9) -0.0010(8)
C4 0.0643(15) 0.0459(12) 0.0512(12) -0.0047(11) 0.0198(11) -0.0012(10)
C5 0.0529(14) 0.0462(13) 0.0823(17) -0.0037(11) 0.0243(12) -0.0054(12)
C6 0.0576(14) 0.0367(11) 0.0657(15) -0.0033(10) 0.0048(11) -0.0045(10)
C7 0.0632(17) 0.0733(18) 0.103(2) -0.0011(14) -0.0120(15) -0.0069(16)
C8 0.0507(13) 0.0396(11) 0.0553(13) 0.0047(9) 0.0068(10) 0.0083(9)
C9 0.0493(13) 0.0351(11) 0.0643(14) 0.0034(9) 0.0130(10) -0.0049(10)
C10 0.0439(11) 0.0410(11) 0.0457(11) -0.0069(9) 0.0094(9) -0.0063(9)
C11 0.0501(12) 0.0347(10) 0.0444(11) -0.0029(9) 0.0056(9) -0.0006(9)
C12 0.0462(12) 0.0335(10) 0.0462(11) -0.0011(9) 0.0066(9) -0.0043(8)
C13 0.0387(11) 0.0418(11) 0.0450(11) -0.0036(9) 0.0042(9) 0.0000(9)
C14 0.0497(13) 0.0467(12) 0.0451(11) -0.0043(10) 0.0046(9) 0.0056(9)
C15 0.0617(14) 0.0491(13) 0.0405(11) 0.0024(10) 0.0033(10) 0.0014(10)
C16 0.0469(12) 0.0449(12) 0.0522(12) -0.0043(10) 0.0027(10) -0.0025(10)
C17 0.0925(19) 0.0500(13) 0.0447(13) 0.0060(13) 0.0066(12) 0.0057(10)
C18 0.093(2) 0.0544(15) 0.0511(14) 0.0014(13) 0.0018(13) 0.0152(11)
C19 0.0591(14) 0.0507(13) 0.0534(13) -0.0073(11) 0.0080(11) -0.0012(10)
C20 0.0429(12) 0.0566(13) 0.0369(11) -0.0099(10) 0.0047(9) 0.0034(9)
C21 0.0611(15) 0.0572(14) 0.0524(13) -0.0008(11) 0.0097(11) 0.0034(11)
C22 0.0758(17) 0.0663(16) 0.0558(14) -0.0016(13) 0.0146(12) -0.0074(12)
C23 0.095(2) 0.0736(17) 0.0423(13) -0.0036(15) 0.0177(13) -0.0060(12)
C24 0.0874(19) 0.0693(17) 0.0427(13) -0.0070(14) 0.0084(12) 0.0091(11)
C25 0.0788(18) 0.0528(14) 0.0656(15) -0.0022(12) 0.0174(13) -0.0221(12)
C26 0.0600(14) 0.0499(13) 0.0435(11) 0.0047(10) 0.0081(10) 0.0068(10)

loop_
_atom_type_symbol
_atom_type_description
_atom_type_scat_dispersion_real
_atom_type_scat_dispersion_imag
_atom_type_scat_source
C C 0.0033 0.0016 'International Tables Vol C Tables 4.2.6.8 and 6.1.1.4'
H H 0.0000 0.0000 'International Tables Vol C Tables 4.2.6.8 and 6.1.1.4'
O O 0.0106 0.0060 'International Tables Vol C Tables 4.2.6.8 and 6.1.1.4'

loop_
_geom_angle_atom_site_label_1
_geom_angle_atom_site_label_2
_geom_angle_atom_site_label_3
_geom_angle
_geom_angle_publ_flag
O3 S1 O2 114.56(11) ?
O3 S1 O1 112.80(10) ?
O2 S1 O1 111.25(10) ?
O3 S1 C3 105.76(10) ?
O2 S1 C3 106.91(9) ?
O1 S1 C3 104.74(9) ?
C10 O4 C25 117.98(17) ?
C11 O5 H5A 109.5 ?
C16 N1 C20 122.49(17) ?
C16 N1 C26 120.29(17) ?
C20 N1 C26 117.21(17) ?
C6 C1 C2 121.0(2) ?
C6 C1 H1B 119.5 ?
C2 C1 H1B 119.5 ?
C3 C2 C1 120.5(2) ?
C3 C2 H2B 119.8 ?
C1 C2 H2B 119.8 ?
C4 C3 C2 119.2(2) ?
C4 C3 S1 120.51(16) ?
C2 C3 S1 120.34(17) ?
C3 C4 C5 119.9(2) ?
C3 C4 H4A 120.0 ?
C5 C4 H4A 120.0 ?
C6 C5 C4 121.2(2) ?
C6 C5 H5B 119.4 ?
C4 C5 H5B 119.4 ?
C1 C6 C5 118.2(2) ?
C1 C6 C7 120.7(2) ?
C5 C6 C7 121.2(2) ?
C6 C7 H7A 109.5 ?
C6 C7 H7B 109.5 ?
H7A C7 H7B 109.5 ?
C6 C7 H7C 109.5 ?
H7A C7 H7C 109.5 ?
H7B C7 H7C 109.5 ?
C9 C8 C13 121.06(19) ?
C9 C8 H8A 119.5 ?
C13 C8 H8A 119.5 ?
C8 C9 C10 120.55(19) ?
C8 C9 H9A 119.7 ?
C10 C9 H9A 119.7 ?
O4 C10 C9 125.23(18) ?
O4 C10 C11 115.78(18) ?
C9 C10 C11 118.98(19) ?
O5 C11 C12 122.85(18) ?
O5 C11 C10 117.05(18) ?
C12 C11 C10 120.10(18) ?
C11 C12 C13 121.34(18) ?
C11 C12 H12A 119.3 ?
C13 C12 H12A 119.3 ?
C8 C13 C12 117.95(18) ?
C8 C13 C14 120.03(18) ?
C12 C13 C14 122.02(18) yes
C15 C14 C13 125.9(2) ?
C15 C14 H14A 117.0 ?
C13 C14 H14A 117.0 ?
C14 C15 C16 124.9(2) ?
C14 C15 H15A 117.6 ?
C16 C15 H15A 117.6 ?
N1 C16 C17 118.9(2) ?
N1 C16 C15 119.73(19) yes
C17 C16 C15 121.3(2) ?
C18 C17 C16 120.0(2) ?
C18 C17 H17A 120.0 ?
C16 C17 H17A 120.0 ?
C17 C18 C19 121.6(2) ?
C17 C18 H18A 119.2 ?
C19 C18 H18A 119.2 ?
C18 C19 C20 118.7(2) ?
C18 C19 C24 122.7(2) ?
C20 C19 C24 118.6(2) ?
C21 C20 C19 120.04(19) ?
C21 C20 N1 121.80(19) ?
C19 C20 N1 118.1(2) ?
C22 C21 C20 119.5(2) ?
C22 C21 H21A 120.2 ?
C20 C21 H21A 120.2 ?
C21 C22 C23 122.0(2) ?
C21 C22 H22A 119.0 ?
C23 C22 H22A 119.0 ?
C24 C23 C22 119.9(2) ?
C24 C23 H23A 120.0 ?
C22 C23 H23A 120.0 ?
C23 C24 C19 119.9(2) ?
C23 C24 H24A 120.1 ?
C19 C24 H24A 120.1 ?
O4 C25 H25A 109.5 ?
O4 C25 H25D 109.5 ?
H25A C25 H25D 109.5 ?
O4 C25 H25B 109.5 ?
H25A C25 H25B 109.5 ?
H25D C25 H25B 109.5 ?
N1 C26 H26A 109.5 ?
N1 C26 H26B 109.5 ?
H26A C26 H26B 109.5 ?
N1 C26 H26C 109.5 ?
H26A C26 H26C 109.5 ?
H26B C26 H26C 109.5 ?

loop_
_geom_bond_atom_site_label_1
_geom_bond_atom_site_label_2
_geom_bond_distance
_geom_bond_publ_flag
S1 O3 1.4402(17) yes
S1 O2 1.4453(17) yes
S1 O1 1.4600(15) yes
S1 C3 1.780(2) yes
O4 C10 1.363(2) yes
O4 C25 1.425(3) ?
O5 C11 1.362(2) yes
O5 H5A 0.8200 ?
N1 C16 1.339(3) yes
N1 C20 1.412(3) yes
N1 C26 1.461(3) yes
C1 C6 1.379(3) ?
C1 C2 1.383(3) ?
C1 H1B 0.9300 ?
C2 C3 1.381(3) ?
C2 H2B 0.9300 ?
C3 C4 1.378(3) ?
C4 C5 1.388(3) ?
C4 H4A 0.9300 ?
C5 C6 1.383(3) ?
C5 H5B 0.9300 ?
C6 C7 1.507(3) ?
C7 H7A 0.9600 ?
C7 H7B 0.9600 ?
C7 H7C 0.9600 ?
C8 C9 1.383(3) ?
C8 C13 1.391(3) ?
C8 H8A 0.9300 ?
C9 C10 1.384(3) ?
C9 H9A 0.9300 ?
C10 C11 1.404(3) ?
C11 C12 1.371(3) ?
C12 C13 1.402(3) ?
C12 H12A 0.9300 ?
C13 C14 1.452(3) ?
C14 C15 1.324(3) yes
C14 H14A 0.9300 ?
C15 C16 1.452(3) ?
C15 H15A 0.9300 ?
C16 C17 1.429(3) ?
C17 C18 1.349(3) ?
C17 H17A 0.9300 ?
C18 C19 1.403(3) ?
C18 H18A 0.9300 ?
C19 C20 1.410(3) ?
C19 C24 1.422(3) ?
C20 C21 1.383(3) ?
C21 C22 1.357(3) ?
C21 H21A 0.9300 ?
C22 C23 1.387(3) ?
C22 H22A 0.9300 ?
C23 C24 1.358(4) ?
C23 H23A 0.9300 ?
C24 H24A 0.9300 ?
C25 H25A 0.9600 ?
C25 H25D 0.9600 ?
C25 H25B 0.9600 ?
C26 H26A 0.9600 ?
C26 H26B 0.9600 ?
C26 H26C 0.9600 ?

loop_
_geom_hbond_atom_site_label_D
_geom_hbond_atom_site_label_H
_geom_hbond_atom_site_label_A
_geom_hbond_site_symmetry_A
_geom_hbond_distance_DH
_geom_hbond_distance_HA
_geom_hbond_distance_DA
_geom_hbond_angle_DHA
_geom_hbond_publ_flag
O5 H5A O1 1_555 0.82 1.8334 2.653(2) 177 y
C5 H5B O2 1_455 0.93 2.5913 3.504(3) 167 y
C12 H12A O3 1_555 0.93 2.5704 3.490(3) 171 y
C23 H23A O5 1_556 0.93 2.5822 3.219(3) 126 y
C25 H25D O2 2_546 0.96 2.4693 3.269(3) 141 y
C26 H26A O3 1_555 0.96 2.3679 3.163(3) 140 y
C26 H26C Cg1 3_557 0.96 2.5761 3.458(2) 153 y

loop_
_geom_torsion_atom_site_label_1
_geom_torsion_atom_site_label_2
_geom_torsion_atom_site_label_3
_geom_torsion_atom_site_label_4
_geom_torsion
_geom_torsion_publ_flag
C6 C1 C2 C3 -1.0(3) ?
C1 C2 C3 C4 -1.3(3) ?
C1 C2 C3 S1 178.13(16) ?
O3 S1 C3 C4 25.5(2) ?
O2 S1 C3 C4 -97.00(18) ?
O1 S1 C3 C4 144.86(17) ?
O3 S1 C3 C2 -153.92(17) ?
O2 S1 C3 C2 83.59(18) ?
O1 S1 C3 C2 -34.55(19) ?
C2 C3 C4 C5 1.9(3) ?
S1 C3 C4 C5 -177.54(16) ?
C3 C4 C5 C6 -0.2(3) ?
C2 C1 C6 C5 2.6(3) ?
C2 C1 C6 C7 -176.7(2) ?
C4 C5 C6 C1 -2.0(3) ?
C4 C5 C6 C7 177.3(2) ?
C13 C8 C9 C10 2.0(3) ?
C25 O4 C10 C9 7.5(3) yes
C25 O4 C10 C11 -174.14(19) yes
C8 C9 C10 O4 177.0(2) yes
C8 C9 C10 C11 -1.3(3) ?
O4 C10 C11 O5 1.1(3) ?
C9 C10 C11 O5 179.60(18) ?
O4 C10 C11 C12 -178.86(18) yes
C9 C10 C11 C12 -0.4(3) ?
O5 C11 C12 C13 -178.58(19) ?
C10 C11 C12 C13 1.4(3) ?
C9 C8 C13 C12 -1.0(3) ?
C9 C8 C13 C14 179.41(19) ?
C11 C12 C13 C8 -0.7(3) ?
C11 C12 C13 C14 178.90(19) ?
C8 C13 C14 C15 -173.5(2) ?
C12 C13 C14 C15 6.9(3) ?
C13 C14 C15 C16 -178.1(2) yes
C20 N1 C16 C17 -2.0(3) ?
C26 N1 C16 C17 177.0(2) ?
C20 N1 C16 C15 178.03(18) ?
C26 N1 C16 C15 -2.9(3) ?
C14 C15 C16 N1 172.7(2) ?
C14 C15 C16 C17 -7.3(4) ?
N1 C16 C17 C18 -0.1(4) ?
C15 C16 C17 C18 179.8(2) ?
C16 C17 C18 C19 1.2(4) ?
C17 C18 C19 C20 -0.2(4) ?
C17 C18 C19 C24 179.7(3) ?
C18 C19 C20 C21 178.8(2) ?
C24 C19 C20 C21 -1.0(3) ?
C18 C19 C20 N1 -1.8(3) ?
C24 C19 C20 N1 178.3(2) ?
C16 N1 C20 C21 -177.6(2) ?
C26 N1 C20 C21 3.3(3) ?
C16 N1 C20 C19 3.0(3) ?
C26 N1 C20 C19 -176.05(19) ?
C19 C20 C21 C22 1.1(3) ?
N1 C20 C21 C22 -178.2(2) ?
C20 C21 C22 C23 -0.2(4) ?
C21 C22 C23 C24 -0.8(4) ?
C22 C23 C24 C19 0.8(4) ?
C18 C19 C24 C23 -179.8(3) ?
C20 C19 C24 C23 0.1(4) ?

loop_
_cod_related_entry_id
_cod_related_entry_database
_cod_related_entry_code
1 ChemSpider 30654865
